data_7708138
loop_
_publ_author_name
'Chen, Yue'
'Yang, Qi'
'Peng, Guo'
'Zhang, Yi-Quan'
'Ren, Xiaoming'

_publ_section_title
;
 Influence of F-position and solvent on coordination geometry and single
 ion magnet behavior of Co(II) complexes
;
_journal_name_full 'Dalton Transactions'
_journal_paper_doi 10.1039/D1DT02148F
_journal_year 2021
_chemical_formula_moiety 'C28 H18 Br4 Co F2 N2 O2'
_chemical_formula_sum 'C28 H18 Br4 Co F2 N2 O2'
_chemical_formula_weight 831.01
_space_group_crystal_system monoclinic
_space_group_IT_number 5
_space_group_name_Hall 'C 2y'
_space_group_name_H-M_alt 'C 1 2 1'
_atom_sites_solution_hydrogens geom
_audit_creation_method SHELXL-2014/7
_audit_update_record
;
2021-04-28 deposited with the CCDC.	2021-08-25 downloaded from the CCDC.
;
_cell_angle_alpha 90
_cell_angle_beta 133.6210(10)
_cell_angle_gamma 90
_cell_formula_units_Z 2
_cell_length_a 14.7016(7)
_cell_length_b 9.6101(5)
_cell_length_c 13.1023(7)
_cell_measurement_reflns_used 4954
_cell_measurement_temperature 173(2)
_cell_measurement_theta_max 26.48
_cell_measurement_theta_min 2.66
_cell_volume 1340.08(12)
_computing_cell_refinement APEX3
_computing_data_collection 'APEX3 (Bruker, 2016)'
_computing_data_reduction APEX3
_computing_molecular_graphics 'Bruker SHELXTL'
_computing_publication_material 'Bruker SHELXTL'
_computing_structure_refinement 'SHELXL-2014/7 (Sheldrick, 2014)'
_computing_structure_solution 'SHELXS-2013/1 (Bruker, 2013)'
_diffrn_ambient_temperature 173(2)
_diffrn_measured_fraction_theta_full 0.998
_diffrn_measured_fraction_theta_max 0.987
_diffrn_measurement_device_type 'PHOTON 100 CMOS detector'
_diffrn_measurement_method 'omega scan'
_diffrn_radiation_type MoK\a
_diffrn_radiation_wavelength 0.71073
_diffrn_reflns_av_R_equivalents 0.0356
_diffrn_reflns_av_unetI/netI 0.0359
_diffrn_reflns_Laue_measured_fraction_full 0.998
_diffrn_reflns_Laue_measured_fraction_max 0.987
_diffrn_reflns_limit_h_max 17
_diffrn_reflns_limit_h_min -18
_diffrn_reflns_limit_k_max 12
_diffrn_reflns_limit_k_min -11
_diffrn_reflns_limit_l_max 16
_diffrn_reflns_limit_l_min -16
_diffrn_reflns_number 8482
_diffrn_reflns_point_group_measured_fraction_full 0.997
_diffrn_reflns_point_group_measured_fraction_max 0.974
_diffrn_reflns_theta_full 25.242
_diffrn_reflns_theta_max 26.481
_diffrn_reflns_theta_min 2.815
_diffrn_source 'fine-focus sealed tube'
_exptl_absorpt_coefficient_mu 6.649
_exptl_absorpt_correction_T_max 0.7454
_exptl_absorpt_correction_T_min 0.5039
_exptl_absorpt_correction_type multi-scan
_exptl_absorpt_process_details 'SADABS (Bruker, 2014)'
_exptl_crystal_colour red
_exptl_crystal_density_diffrn 2.059
_exptl_crystal_description block
_exptl_crystal_F_000 802
_exptl_crystal_size_max 0.280
_exptl_crystal_size_mid 0.200
_exptl_crystal_size_min 0.160
_refine_diff_density_max 0.392
_refine_diff_density_min -0.466
_refine_diff_density_rms 0.090
_refine_ls_abs_structure_details
;
 Flack x determined using 1074 quotients [(I+)-(I-)]/[(I+)+(I-)]
 (Parsons, Flack and Wagner, Acta Cryst. B69 (2013) 249-259).
;
_refine_ls_abs_structure_Flack -0.004(12)
_refine_ls_extinction_method none
_refine_ls_goodness_of_fit_ref 1.048
_refine_ls_hydrogen_treatment constr
_refine_ls_matrix_type full
_refine_ls_number_parameters 177
_refine_ls_number_reflns 2697
_refine_ls_number_restraints 1
_refine_ls_restrained_S_all 1.048
_refine_ls_R_factor_all 0.0357
_refine_ls_R_factor_gt 0.0287
_refine_ls_shift/su_max 0.000
_refine_ls_shift/su_mean 0.000
_refine_ls_structure_factor_coef Fsqd
_refine_ls_weighting_details 'w=1/[\s^2^(Fo^2^)+(0.0294P)^2^+2.2799P] where P=(Fo^2^+2Fc^2^)/3'
_refine_ls_weighting_scheme calc
_refine_ls_wR_factor_gt 0.0587
_refine_ls_wR_factor_ref 0.0619
_reflns_Friedel_coverage 0.857
_reflns_Friedel_fraction_full 0.995
_reflns_Friedel_fraction_max 0.959
_reflns_number_gt 2487
_reflns_number_total 2697
_reflns_threshold_expression 'I > 2\s(I)'
_cod_data_source_file d1dt02148f2.cif
_cod_data_source_block 3-4F
_cod_original_sg_symbol_H-M 'C 2'
_cod_database_code 7708138
_shelx_shelxl_version_number 2014/7
_shelx_space_group_comment
;
The symmetry employed for this shelxl refinement is uniquely defined
by the following loop, which should always be used as a source of
symmetry information in preference to the above space-group names.
They are only intended as comments.
;
_shelx_estimated_absorpt_t_min 0.258
_shelx_estimated_absorpt_t_max 0.416

loop_
_space_group_symop_operation_xyz
'x, y, z'
'-x, y, -z'
'x+1/2, y+1/2, z'
'-x+1/2, y+1/2, -z'

loop_
_atom_site_label
_atom_site_type_symbol
_atom_site_fract_x
_atom_site_fract_y
_atom_site_fract_z
_atom_site_U_iso_or_equiv
_atom_site_adp_type
_atom_site_occupancy
_atom_site_site_symmetry_order
_atom_site_calc_flag
_atom_site_refinement_flags_posn
_atom_site_refinement_flags_adp
_atom_site_refinement_flags_occupancy
_atom_site_disorder_assembly
_atom_site_disorder_group
Br1 Br 0.45349(6) 0.13223(6) -0.38180(6) 0.02328(17) Uani 1 1 d . . . . .
Br2 Br 0.83711(6) 0.51101(7) -0.20332(7) 0.02516(17) Uani 1 1 d . . . . .
C1 C 0.5950(5) 0.2947(6) -0.1331(6) 0.0140(12) Uani 1 1 d . . . . .
C2 C 0.5815(6) 0.2615(7) -0.2480(6) 0.0175(13) Uani 1 1 d . . . . .
C3 C 0.6524(6) 0.3208(7) -0.2698(7) 0.0182(13) Uani 1 1 d . . . . .
H3 H 0.6407 0.2946 -0.3482 0.022 Uiso 1 1 calc R U . . .
C4 C 0.7420(5) 0.4204(6) -0.1733(7) 0.0172(13) Uani 1 1 d . . . . .
C5 C 0.7629(6) 0.4550(7) -0.0575(7) 0.0190(13) Uani 1 1 d . . . . .
H5 H 0.8261 0.5209 0.0082 0.023 Uiso 1 1 calc R U . . .
C6 C 0.6908(6) 0.3932(7) -0.0352(7) 0.0173(13) Uani 1 1 d . . . . .
C7 C 0.7268(5) 0.4276(7) 0.0963(6) 0.0176(13) Uani 1 1 d . . . . .
H7 H 0.8027 0.4785 0.1631 0.021 Uiso 1 1 calc R U . . .
C8 C 0.7319(6) 0.4266(8) 0.2795(7) 0.0224(14) Uani 1 1 d . . . . .
H8A H 0.8117 0.4754 0.3265 0.027 Uiso 1 1 calc R U . . .
H8B H 0.7527 0.3376 0.3297 0.027 Uiso 1 1 calc R U . . .
C9 C 0.6542(5) 0.5150(8) 0.2913(6) 0.0185(12) Uani 1 1 d . . . . .
C10 C 0.5843(6) 0.6272(9) 0.2017(7) 0.0299(15) Uani 1 1 d . . . . .
H10 H 0.5835 0.6478 0.1302 0.036 Uiso 1 1 calc R U . . .
C11 C 0.5159(8) 0.7092(9) 0.2155(10) 0.040(2) Uani 1 1 d . . . . .
H11 H 0.4676 0.7854 0.1538 0.048 Uiso 1 1 calc R U . . .
C12 C 0.5193(7) 0.6780(8) 0.3196(8) 0.0311(17) Uani 1 1 d . . . . .
C13 C 0.5889(6) 0.5704(8) 0.4128(7) 0.0267(16) Uani 1 1 d . . . . .
H13 H 0.5909 0.5526 0.4856 0.032 Uiso 1 1 calc R U . . .
C14 C 0.6564(6) 0.4884(7) 0.3971(7) 0.0229(14) Uani 1 1 d . . . . .
H14 H 0.7049 0.4129 0.4599 0.027 Uiso 1 1 calc R U . . .
Co1 Co 0.5000 0.29684(13) 0.0000 0.0177(3) Uani 1 2 d S T P . .
F1 F 0.4518(5) 0.7565(6) 0.3346(6) 0.0575(15) Uani 1 1 d . . . . .
N1 N 0.6671(5) 0.3967(6) 0.1325(5) 0.0196(11) Uani 1 1 d . . . . .
O1 O 0.5228(4) 0.2350(5) -0.1217(5) 0.0186(9) Uani 1 1 d . . . . .

loop_
_atom_site_aniso_label
_atom_site_aniso_U_11
_atom_site_aniso_U_22
_atom_site_aniso_U_33
_atom_site_aniso_U_23
_atom_site_aniso_U_13
_atom_site_aniso_U_12
Br1 0.0237(3) 0.0289(4) 0.0201(3) -0.0090(3) 0.0162(3) -0.0115(3)
Br2 0.0265(3) 0.0311(4) 0.0287(4) -0.0019(3) 0.0231(3) -0.0085(3)
C1 0.012(3) 0.015(3) 0.018(3) 0.003(2) 0.011(3) 0.002(2)
C2 0.014(3) 0.022(3) 0.015(3) 0.000(2) 0.009(3) 0.000(2)
C3 0.021(3) 0.021(3) 0.019(3) 0.000(3) 0.016(3) 0.000(2)
C4 0.016(3) 0.019(3) 0.022(3) 0.002(3) 0.015(3) -0.002(3)
C5 0.017(3) 0.022(3) 0.018(3) -0.003(3) 0.013(3) -0.003(3)
C6 0.018(3) 0.017(3) 0.018(3) -0.001(3) 0.013(3) -0.002(2)
C7 0.013(3) 0.022(3) 0.014(3) -0.004(2) 0.008(3) -0.003(2)
C8 0.019(3) 0.034(4) 0.013(3) -0.004(3) 0.011(3) 0.000(3)
C9 0.014(3) 0.023(3) 0.017(3) -0.006(3) 0.010(3) -0.007(3)
C10 0.033(4) 0.033(4) 0.029(4) 0.005(4) 0.024(3) 0.001(4)
C11 0.046(5) 0.032(5) 0.051(5) 0.013(4) 0.037(5) 0.014(4)
C12 0.034(4) 0.031(4) 0.037(4) -0.007(3) 0.028(4) 0.004(3)
C13 0.029(4) 0.041(4) 0.023(3) -0.007(3) 0.023(3) -0.007(3)
C14 0.018(3) 0.029(4) 0.016(3) -0.001(3) 0.010(3) 0.000(3)
Co1 0.0153(6) 0.0272(7) 0.0158(6) 0.000 0.0127(5) 0.000
F1 0.060(3) 0.058(3) 0.077(4) 0.000(3) 0.056(3) 0.021(3)
N1 0.019(3) 0.026(3) 0.017(3) -0.002(2) 0.014(2) 0.000(2)
O1 0.021(2) 0.022(2) 0.022(2) -0.0040(19) 0.018(2) -0.0059(18)

loop_
_atom_type_symbol
_atom_type_description
_atom_type_scat_dispersion_real
_atom_type_scat_dispersion_imag
_atom_type_scat_source
C C 0.0033 0.0016 'International Tables Vol C Tables 4.2.6.8 and 6.1.1.4'
H H 0.0000 0.0000 'International Tables Vol C Tables 4.2.6.8 and 6.1.1.4'
N N 0.0061 0.0033 'International Tables Vol C Tables 4.2.6.8 and 6.1.1.4'
O O 0.0106 0.0060 'International Tables Vol C Tables 4.2.6.8 and 6.1.1.4'
F F 0.0171 0.0103 'International Tables Vol C Tables 4.2.6.8 and 6.1.1.4'
Co Co 0.3494 0.9721 'International Tables Vol C Tables 4.2.6.8 and 6.1.1.4'
Br Br -0.2901 2.4595 'International Tables Vol C Tables 4.2.6.8 and 6.1.1.4'

loop_
_geom_angle_atom_site_label_1
_geom_angle_atom_site_label_2
_geom_angle_atom_site_label_3
_geom_angle
_geom_angle_site_symmetry_1
_geom_angle_site_symmetry_3
_geom_angle_publ_flag
O1 C1 C2 119.7(5) . . ?
O1 C1 C6 124.5(5) . . ?
C2 C1 C6 115.8(5) . . ?
C3 C2 C1 123.8(6) . . ?
C3 C2 Br1 119.2(5) . . ?
C1 C2 Br1 116.9(4) . . ?
C2 C3 C4 118.1(6) . . ?
C2 C3 H3 121.0 . . ?
C4 C3 H3 121.0 . . ?
C5 C4 C3 121.4(5) . . ?
C5 C4 Br2 118.9(5) . . ?
C3 C4 Br2 119.6(5) . . ?
C4 C5 C6 120.2(6) . . ?
C4 C5 H5 119.9 . . ?
C6 C5 H5 119.9 . . ?
C5 C6 C1 120.7(6) . . ?
C5 C6 C7 116.1(6) . . ?
C1 C6 C7 123.0(5) . . ?
N1 C7 C6 127.0(6) . . ?
N1 C7 H7 116.5 . . ?
C6 C7 H7 116.5 . . ?
N1 C8 C9 113.0(5) . . ?
N1 C8 H8A 109.0 . . ?
C9 C8 H8A 109.0 . . ?
N1 C8 H8B 109.0 . . ?
C9 C8 H8B 109.0 . . ?
H8A C8 H8B 107.8 . . ?
C14 C9 C10 118.7(6) . . ?
C14 C9 C8 120.0(6) . . ?
C10 C9 C8 121.3(6) . . ?
C11 C10 C9 120.8(6) . . ?
C11 C10 H10 119.6 . . ?
C9 C10 H10 119.6 . . ?
C12 C11 C10 118.5(7) . . ?
C12 C11 H11 120.8 . . ?
C10 C11 H11 120.8 . . ?
C11 C12 F1 119.6(7) . . ?
C11 C12 C13 123.1(7) . . ?
F1 C12 C13 117.3(7) . . ?
C12 C13 C14 117.8(6) . . ?
C12 C13 H13 121.1 . . ?
C14 C13 H13 121.1 . . ?
C9 C14 C13 121.1(6) . . ?
C9 C14 H14 119.4 . . ?
C13 C14 H14 119.4 . . ?
O1 Co1 O1 144.3(3) 2_655 . ?
O1 Co1 N1 93.10(19) 2_655 2_655 ?
O1 Co1 N1 103.72(19) . 2_655 ?
O1 Co1 N1 103.72(19) 2_655 . ?
O1 Co1 N1 93.10(19) . . ?
N1 Co1 N1 123.3(3) 2_655 . ?
C7 N1 C8 116.5(5) . . ?
C7 N1 Co1 121.8(4) . . ?
C8 N1 Co1 121.4(4) . . ?
C1 O1 Co1 125.3(4) . . ?

loop_
_geom_bond_atom_site_label_1
_geom_bond_atom_site_label_2
_geom_bond_distance
_geom_bond_site_symmetry_2
_geom_bond_publ_flag
Br1 C2 1.899(6) . ?
Br2 C4 1.905(6) . ?
C1 O1 1.302(7) . ?
C1 C2 1.413(8) . ?
C1 C6 1.425(8) . ?
C2 C3 1.380(9) . ?
C3 C4 1.397(9) . ?
C3 H3 0.9500 . ?
C4 C5 1.365(9) . ?
C5 C6 1.410(8) . ?
C5 H5 0.9500 . ?
C6 C7 1.449(8) . ?
C7 N1 1.287(8) . ?
C7 H7 0.9500 . ?
C8 N1 1.473(8) . ?
C8 C9 1.514(9) . ?
C8 H8A 0.9900 . ?
C8 H8B 0.9900 . ?
C9 C14 1.387(9) . ?
C9 C10 1.390(10) . ?
C10 C11 1.384(11) . ?
C10 H10 0.9500 . ?
C11 C12 1.363(11) . ?
C11 H11 0.9500 . ?
C12 F1 1.365(8) . ?
C12 C13 1.372(10) . ?
C13 C14 1.389(9) . ?
C13 H13 0.9500 . ?
C14 H14 0.9500 . ?
Co1 O1 1.936(4) 2_655 ?
Co1 O1 1.936(4) . ?
Co1 N1 2.021(5) 2_655 ?
Co1 N1 2.021(5) . ?
